data_4071755
loop_
_publ_author_name
'Takao, Toshiro'
'Akiyoshi, Kazunori'
'Suzuki, Hiroharu'

_publ_section_title
;
 Preparation and Properties of Diruthenium Hydrido Complexes Having a
 Bridging Benzoquinone Ligand: Formation of an Alcohol Adduct of a
 \m-\h2:\h2-Benzoquinone Complex through Hydrogen Bonding
;
_journal_issue 16
_journal_name_full Organometallics
_journal_page_first 4199
_journal_paper_doi 10.1021/om800363f
_journal_volume 27
_journal_year 2008
_chemical_formula_sum 'C26 H36 O2 Ru2'
_chemical_formula_weight 582.69
_chemical_name_systematic
; 
 ? 
;
_space_group_IT_number 15
_symmetry_cell_setting monoclinic
_symmetry_space_group_name_Hall '-C 2yc'
_symmetry_space_group_name_H-M 'C 1 2/c 1'
_atom_sites_solution_hydrogens geom
_atom_sites_solution_primary direct
_atom_sites_solution_secondary difmap
_audit_creation_method SHELXL-97
_cell_angle_alpha 90.00
_cell_angle_beta 103.4840(11)
_cell_angle_gamma 90.00
_cell_formula_units_Z 8
_cell_length_a 18.3466(7)
_cell_length_b 8.7694(3)
_cell_length_c 30.5284(10)
_cell_measurement_reflns_used 23560
_cell_measurement_temperature 193(2)
_cell_measurement_theta_max 27.47
_cell_measurement_theta_min 3.05
_cell_volume 4776.3(3)
_computing_cell_refinement 'PROCESS-AUTO (T.Higashi, 1998)'
_computing_data_collection 'PROCESS-AUTO (T.Higashi, 1998)'
_computing_data_reduction 'PROCESS-AUTO (T.Higashi, 1998)'
_computing_molecular_graphics 'ORTEX (P.McArdle, 1995)'
_computing_publication_material SHELXL-97
_computing_structure_refinement 'SHELXL-97 (Sheldrick, 1997)'
_computing_structure_solution 'SHELXS-97 (Sheldrick, 1990)'
_diffrn_ambient_temperature 193(2)
_diffrn_detector_area_resol_mean 100
_diffrn_measured_fraction_theta_full 0.996
_diffrn_measured_fraction_theta_max 0.996
_diffrn_measurement_device_type 'Rigaku R-AXIS RAPID Imaging Plate'
_diffrn_measurement_method 'oscillation photograph'
_diffrn_radiation_monochromator graphite
_diffrn_radiation_source 'Rigaku Rotating Anode ultraX18'
_diffrn_radiation_type MoK\a
_diffrn_radiation_wavelength 0.71069
_diffrn_reflns_av_R_equivalents 0.0280
_diffrn_reflns_av_sigmaI/netI 0.0227
_diffrn_reflns_limit_h_max 23
_diffrn_reflns_limit_h_min -23
_diffrn_reflns_limit_k_max 10
_diffrn_reflns_limit_k_min -11
_diffrn_reflns_limit_l_max 39
_diffrn_reflns_limit_l_min -39
_diffrn_reflns_number 23560
_diffrn_reflns_theta_full 27.47
_diffrn_reflns_theta_max 27.47
_diffrn_reflns_theta_min 3.05
_exptl_absorpt_coefficient_mu 1.284
_exptl_absorpt_correction_T_max 1.0000
_exptl_absorpt_correction_T_min 0.7944
_exptl_absorpt_correction_type empirical
_exptl_absorpt_process_details 'ABSCOR (T.Higashi, 2001)'
_exptl_crystal_colour green
_exptl_crystal_density_diffrn 1.621
_exptl_crystal_density_meas ?
_exptl_crystal_density_method 'not measured'
_exptl_crystal_description block
_exptl_crystal_F_000 2368
_exptl_crystal_size_max 0.500
_exptl_crystal_size_mid 0.200
_exptl_crystal_size_min 0.100
_refine_diff_density_max 0.643
_refine_diff_density_min -0.310
_refine_diff_density_rms 0.078
_refine_ls_extinction_method none
_refine_ls_goodness_of_fit_ref 1.080
_refine_ls_hydrogen_treatment mixed
_refine_ls_matrix_type full
_refine_ls_number_parameters 305
_refine_ls_number_reflns 5455
_refine_ls_number_restraints 0
_refine_ls_restrained_S_all 1.080
_refine_ls_R_factor_all 0.0234
_refine_ls_R_factor_gt 0.0204
_refine_ls_shift/su_max 0.003
_refine_ls_shift/su_mean 0.000
_refine_ls_structure_factor_coef Fsqd
_refine_ls_weighting_details 'calc w=1/[\s^2^(Fo^2^)+(0.0250P)^2^+3.9151P] where P=(Fo^2^+2Fc^2^)/3'
_refine_ls_weighting_scheme calc
_refine_ls_wR_factor_gt 0.0504
_refine_ls_wR_factor_ref 0.0518
_reflns_number_gt 4988
_reflns_number_total 5818
_reflns_threshold_expression >2sigma(I)
_cod_data_source_file om800363f-file002.cif
_cod_data_source_block 2a
_cod_depositor_comments
;
The following automatic conversions were performed:
'_atom_site_symetry_multiplicity' tag replaced with
'_atom_site_symmetry_multiplicity'.

Automatic conversion script
Id: cif_correct_tags 1440 2010-10-19 06:21:57Z saulius 

The following automatic conversions were performed:

'_symmetry_cell_setting' value 'Monoclinic' changed to 'monoclinic'
according to /home/saulius/struct/CIF-dictionaries/cif_core.dic
dictionary named 'cif_core.dic' version 2.4.1 from 2010-06-29.

Automatic conversion script
Id: cif_fix_values 1715 2011-07-08 13:25:40Z adriana 

The following automatic conversions were performed:

'_exptl_crystal_density_meas' value 'not measured' was changed to '?'
- the value is perceived as not measured.

Automatic conversion script
Id: cif_fix_values 3008 2015-01-20 13:52:24Z robertas 
;
_cod_original_sg_symbol_H-M C2/c
_cod_database_code 4071755

loop_
_symmetry_equiv_pos_as_xyz
'x, y, z'
'-x, y, -z+1/2'
'x+1/2, y+1/2, z'
'-x+1/2, y+1/2, -z+1/2'
'-x, -y, -z'
'x, -y, z-1/2'
'-x+1/2, -y+1/2, -z'
'x+1/2, -y+1/2, z-1/2'

loop_
_atom_site_label
_atom_site_type_symbol
_atom_site_fract_x
_atom_site_fract_y
_atom_site_fract_z
_atom_site_U_iso_or_equiv
_atom_site_adp_type
_atom_site_occupancy
_atom_site_symmetry_multiplicity
_atom_site_calc_flag
_atom_site_refinement_flags
Ru1 Ru 0.081239(7) 0.171342(14) 0.907140(4) 0.01886(5) Uani 1 1 d .
Ru2 Ru 0.146540(7) 0.154580(14) 0.835316(4) 0.01922(5) Uani 1 1 d .
C1 C 0.02198(10) 0.38371(19) 0.82992(6) 0.0249(3) Uani 1 1 d .
C6 C 0.08980(10) 0.36936(19) 0.81248(6) 0.0245(3) Uani 1 1 d .
C5 C 0.16191(11) 0.3987(2) 0.84145(6) 0.0260(4) Uani 1 1 d .
C4 C 0.17012(11) 0.44053(19) 0.88911(6) 0.0289(4) Uani 1 1 d .
C3 C 0.10489(11) 0.41350(19) 0.90798(6) 0.0256(4) Uani 1 1 d .
C2 C 0.03270(10) 0.38588(19) 0.87929(6) 0.0250(3) Uani 1 1 d .
H6A H 0.0819(11) 0.386(2) 0.7820(7) 0.023(5) Uiso 1 1 d .
H5A H 0.1991(12) 0.434(3) 0.8298(7) 0.033(6) Uiso 1 1 d .
H3A H 0.1087(11) 0.457(2) 0.9348(7) 0.024(5) Uiso 1 1 d .
H2A H -0.0126(12) 0.413(2) 0.8886(7) 0.027(5) Uiso 1 1 d .
C7 C 0.01820(12) 0.1786(2) 0.95996(6) 0.0299(4) Uani 1 1 d .
C8 C 0.09462(12) 0.1440(2) 0.98070(6) 0.0323(4) Uani 1 1 d .
C9 C 0.11216(11) -0.0009(2) 0.96362(6) 0.0305(4) Uani 1 1 d .
C10 C 0.04819(11) -0.05233(19) 0.93117(6) 0.0260(4) Uani 1 1 d .
C11 C -0.01025(10) 0.0601(2) 0.92832(6) 0.0261(4) Uani 1 1 d .
C12 C -0.02706(15) 0.3099(3) 0.97109(8) 0.0464(6) Uani 1 1 d .
H12A H -0.0725 0.3223 0.9470 0.070 Uiso 1 1 calc R
H12B H 0.0028 0.4035 0.9738 0.070 Uiso 1 1 calc R
H12C H -0.0410 0.2895 0.9996 0.070 Uiso 1 1 calc R
C13 C 0.14430(16) 0.2361(3) 1.01739(7) 0.0529(7) Uani 1 1 d .
H13A H 0.1969 0.2119 1.0187 0.079 Uiso 1 1 calc R
H13B H 0.1328 0.2115 1.0464 0.079 Uiso 1 1 calc R
H13C H 0.1355 0.3450 1.0111 0.079 Uiso 1 1 calc R
C14 C 0.18482(13) -0.0848(3) 0.97957(8) 0.0475(6) Uani 1 1 d .
H14A H 0.2267 -0.0142 0.9810 0.071 Uiso 1 1 calc R
H14B H 0.1879 -0.1677 0.9586 0.071 Uiso 1 1 calc R
H14C H 0.1873 -0.1271 1.0096 0.071 Uiso 1 1 calc R
C15 C 0.03899(13) -0.2016(2) 0.90660(7) 0.0385(5) Uani 1 1 d .
H15A H 0.0111 -0.1856 0.8754 0.058 Uiso 1 1 calc R
H15B H 0.0114 -0.2727 0.9215 0.058 Uiso 1 1 calc R
H15C H 0.0885 -0.2441 0.9068 0.058 Uiso 1 1 calc R
C16 C -0.08940(11) 0.0483(3) 0.90054(8) 0.0411(5) Uani 1 1 d .
H16A H -0.0918 -0.0284 0.8769 0.062 Uiso 1 1 calc R
H16B H -0.1053 0.1473 0.8867 0.062 Uiso 1 1 calc R
H16C H -0.1227 0.0183 0.9199 0.062 Uiso 1 1 calc R
C17 C 0.20567(10) 0.1432(2) 0.78068(6) 0.0273(4) Uani 1 1 d .
C18 C 0.14311(10) 0.0406(2) 0.77020(6) 0.0248(3) Uani 1 1 d .
C19 C 0.15490(11) -0.0770(2) 0.80398(6) 0.0275(4) Uani 1 1 d .
C20 C 0.22269(11) -0.0450(2) 0.83583(6) 0.0318(4) Uani 1 1 d .
C21 C 0.25422(10) 0.0923(2) 0.82199(7) 0.0317(4) Uani 1 1 d .
C22 C 0.21976(13) 0.2692(3) 0.75078(8) 0.0414(5) Uani 1 1 d .
H22A H 0.2545 0.3431 0.7686 0.062 Uiso 1 1 calc R
H22B H 0.1723 0.3200 0.7371 0.062 Uiso 1 1 calc R
H22C H 0.2417 0.2271 0.7270 0.062 Uiso 1 1 calc R
C23 C 0.08404(12) 0.0411(3) 0.72711(7) 0.0371(4) Uani 1 1 d .
H23A H 0.0416 -0.0218 0.7306 0.056 Uiso 1 1 calc R
H23B H 0.1049 -0.0005 0.7028 0.056 Uiso 1 1 calc R
H23C H 0.0669 0.1458 0.7197 0.056 Uiso 1 1 calc R
C24 C 0.10671(13) -0.2157(2) 0.80247(8) 0.0399(5) Uani 1 1 d .
H24A H 0.0539 -0.1850 0.7965 0.060 Uiso 1 1 calc R
H24B H 0.1204 -0.2688 0.8315 0.060 Uiso 1 1 calc R
H24C H 0.1143 -0.2839 0.7785 0.060 Uiso 1 1 calc R
C25 C 0.26001(17) -0.1436(3) 0.87473(8) 0.0571(7) Uani 1 1 d .
H25A H 0.2833 -0.0791 0.9004 0.086 Uiso 1 1 calc R
H25B H 0.2985 -0.2064 0.8660 0.086 Uiso 1 1 calc R
H25C H 0.2226 -0.2099 0.8832 0.086 Uiso 1 1 calc R
C26 C 0.32960(12) 0.1584(3) 0.84373(9) 0.0521(6) Uani 1 1 d .
H26A H 0.3388 0.1470 0.8765 0.078 Uiso 1 1 calc R
H26B H 0.3305 0.2668 0.8361 0.078 Uiso 1 1 calc R
H26C H 0.3686 0.1045 0.8328 0.078 Uiso 1 1 calc R
O1 O -0.04125(8) 0.39775(17) 0.80508(5) 0.0371(3) Uani 1 1 d .
O2 O 0.22808(9) 0.49962(18) 0.91129(5) 0.0457(4) Uani 1 1 d .
H1 H 0.0645(13) 0.102(3) 0.8526(8) 0.039(6) Uiso 1 1 d .
H2 H 0.1665(13) 0.148(3) 0.8932(8) 0.041(7) Uiso 1 1 d .

loop_
_atom_site_aniso_label
_atom_site_aniso_U_11
_atom_site_aniso_U_22
_atom_site_aniso_U_33
_atom_site_aniso_U_23
_atom_site_aniso_U_13
_atom_site_aniso_U_12
Ru1 0.02248(8) 0.01517(7) 0.01864(7) 0.00052(4) 0.00421(5) 0.00032(4)
Ru2 0.01994(7) 0.01641(7) 0.02181(7) 0.00191(5) 0.00585(5) 0.00188(4)
C1 0.0294(9) 0.0166(7) 0.0260(8) 0.0005(6) 0.0011(7) 0.0036(6)
C6 0.0309(9) 0.0188(8) 0.0225(8) 0.0041(6) 0.0039(7) 0.0047(7)
C5 0.0270(9) 0.0192(8) 0.0319(9) 0.0037(7) 0.0070(7) -0.0028(7)
C4 0.0327(9) 0.0165(8) 0.0328(9) 0.0041(7) -0.0017(8) -0.0029(7)
C3 0.0364(10) 0.0166(8) 0.0215(8) -0.0018(6) 0.0023(7) -0.0007(7)
C2 0.0287(9) 0.0183(8) 0.0275(8) 0.0007(7) 0.0058(7) 0.0047(7)
C7 0.0431(11) 0.0247(9) 0.0255(9) 0.0004(7) 0.0150(8) -0.0001(7)
C8 0.0471(12) 0.0282(9) 0.0201(8) 0.0022(7) 0.0050(8) -0.0078(8)
C9 0.0360(10) 0.0290(9) 0.0254(8) 0.0095(7) 0.0051(7) 0.0002(8)
C10 0.0358(9) 0.0190(8) 0.0246(8) 0.0038(6) 0.0097(7) -0.0013(7)
C11 0.0302(9) 0.0248(8) 0.0261(8) 0.0020(7) 0.0118(7) -0.0019(7)
C12 0.0684(16) 0.0366(11) 0.0435(12) -0.0040(9) 0.0319(12) 0.0067(11)
C13 0.0756(18) 0.0484(13) 0.0260(10) -0.0026(9) -0.0056(11) -0.0190(12)
C14 0.0423(12) 0.0516(13) 0.0438(12) 0.0187(11) 0.0004(10) 0.0113(10)
C15 0.0581(13) 0.0215(9) 0.0390(11) -0.0014(8) 0.0174(10) -0.0035(9)
C16 0.0288(10) 0.0462(12) 0.0486(12) 0.0038(10) 0.0096(9) -0.0033(9)
C17 0.0247(9) 0.0293(9) 0.0312(9) -0.0017(7) 0.0132(7) 0.0003(7)
C18 0.0252(8) 0.0260(8) 0.0256(8) -0.0018(7) 0.0108(7) 0.0017(7)
C19 0.0331(9) 0.0209(8) 0.0327(9) -0.0010(7) 0.0161(8) 0.0064(7)
C20 0.0348(10) 0.0297(9) 0.0312(9) -0.0004(7) 0.0083(8) 0.0149(8)
C21 0.0229(9) 0.0363(10) 0.0367(10) -0.0063(8) 0.0084(8) 0.0060(7)
C22 0.0419(12) 0.0440(12) 0.0451(12) 0.0038(10) 0.0239(10) -0.0089(9)
C23 0.0372(11) 0.0426(11) 0.0298(9) -0.0031(8) 0.0045(8) -0.0014(9)
C24 0.0521(13) 0.0217(9) 0.0522(12) -0.0031(9) 0.0250(11) -0.0012(9)
C25 0.0718(18) 0.0505(14) 0.0452(13) 0.0073(11) 0.0061(12) 0.0364(13)
C26 0.0256(10) 0.0670(17) 0.0610(15) -0.0152(12) 0.0051(10) -0.0019(10)
O1 0.0291(7) 0.0453(8) 0.0318(7) -0.0024(6) -0.0034(6) 0.0107(6)
O2 0.0404(8) 0.0443(9) 0.0441(8) -0.0002(7) -0.0068(7) -0.0193(7)

loop_
_atom_type_symbol
_atom_type_description
_atom_type_scat_dispersion_real
_atom_type_scat_dispersion_imag
_atom_type_scat_source
C C 0.0033 0.0016 'International Tables Vol C Tables 4.2.6.8 and 6.1.1.4'
H H 0.0000 0.0000 'International Tables Vol C Tables 4.2.6.8 and 6.1.1.4'
O O 0.0106 0.0060 'International Tables Vol C Tables 4.2.6.8 and 6.1.1.4'
Ru Ru -1.2594 0.8363 'International Tables Vol C Tables 4.2.6.8 and 6.1.1.4'

loop_
_geom_angle_atom_site_label_1
_geom_angle_atom_site_label_2
_geom_angle_atom_site_label_3
_geom_angle
C11 Ru1 C3 127.22(7)
C11 Ru1 C2 103.40(7)
C3 Ru1 C2 38.47(7)
C11 Ru1 C7 38.34(7)
C3 Ru1 C7 95.82(7)
C2 Ru1 C7 91.40(7)
C11 Ru1 C8 63.84(7)
C3 Ru1 C8 96.86(7)
C2 Ru1 C8 115.45(7)
C7 Ru1 C8 37.85(8)
C11 Ru1 C10 38.35(7)
C3 Ru1 C10 158.21(7)
C2 Ru1 C10 140.78(7)
C7 Ru1 C10 63.43(7)
C8 Ru1 C10 62.94(7)
C11 Ru1 C9 63.00(7)
C3 Ru1 C9 129.15(7)
C2 Ru1 C9 152.25(7)
C7 Ru1 C9 62.65(7)
C8 Ru1 C9 37.46(7)
C10 Ru1 C9 36.89(7)
C11 Ru1 Ru2 136.83(5)
C3 Ru1 Ru2 86.46(5)
C2 Ru1 Ru2 87.07(5)
C7 Ru1 Ru2 174.20(5)
C8 Ru1 Ru2 147.24(6)
C10 Ru1 Ru2 114.85(5)
C9 Ru1 Ru2 119.72(5)
C5 Ru2 C21 99.14(8)
C5 Ru2 C6 38.48(7)
C21 Ru2 C6 122.81(8)
C5 Ru2 C17 91.91(7)
C21 Ru2 C17 38.32(7)
C6 Ru2 C17 94.59(7)
C5 Ru2 C18 120.07(7)
C21 Ru2 C18 63.63(7)
C6 Ru2 C18 101.02(7)
C17 Ru2 C18 37.99(7)
C5 Ru2 C20 134.87(8)
C21 Ru2 C20 38.08(8)
C6 Ru2 C20 157.89(7)
C17 Ru2 C20 63.32(7)
C18 Ru2 C20 62.60(7)
C5 Ru2 C19 154.71(7)
C21 Ru2 C19 62.78(7)
C6 Ru2 C19 135.39(7)
C17 Ru2 C19 62.87(7)
C18 Ru2 C19 37.46(6)
C20 Ru2 C19 36.67(7)
C5 Ru2 Ru1 87.13(5)
C21 Ru2 Ru1 138.50(5)
C6 Ru2 Ru1 86.81(5)
C17 Ru2 Ru1 176.43(5)
C18 Ru2 Ru1 144.88(5)
C20 Ru2 Ru1 115.20(5)
C19 Ru2 Ru1 118.16(5)
O1 C1 C6 122.68(17)
O1 C1 C2 120.58(17)
C6 C1 C2 116.71(15)
C5 C6 C1 119.96(16)
C5 C6 Ru2 69.83(10)
C1 C6 Ru2 109.82(12)
C6 C5 C4 121.41(17)
C6 C5 Ru2 71.69(10)
C4 C5 Ru2 108.27(12)
O2 C4 C3 122.08(18)
O2 C4 C5 121.55(19)
C3 C4 C5 116.33(15)
C2 C3 C4 120.84(16)
C2 C3 Ru1 70.85(10)
C4 C3 Ru1 109.51(12)
C3 C2 C1 120.86(17)
C3 C2 Ru1 70.69(10)
C1 C2 Ru1 109.54(11)
C8 C7 C11 108.10(16)
C8 C7 C12 126.73(19)
C11 C7 C12 125.1(2)
C8 C7 Ru1 71.86(11)
C11 C7 Ru1 69.80(10)
C12 C7 Ru1 126.97(14)
C7 C8 C9 107.80(16)
C7 C8 C13 125.3(2)
C9 C8 C13 126.6(2)
C7 C8 Ru1 70.28(10)
C9 C8 Ru1 73.09(10)
C13 C8 Ru1 127.01(15)
C10 C9 C8 108.36(17)
C10 C9 C14 126.68(19)
C8 C9 C14 124.90(19)
C10 C9 Ru1 70.19(9)
C8 C9 Ru1 69.45(10)
C14 C9 Ru1 128.34(15)
C9 C10 C11 107.83(16)
C9 C10 C15 127.18(18)
C11 C10 C15 124.81(17)
C9 C10 Ru1 72.91(10)
C11 C10 Ru1 68.54(10)
C15 C10 Ru1 127.74(13)
C7 C11 C10 107.82(16)
C7 C11 C16 125.60(18)
C10 C11 C16 126.33(17)
C7 C11 Ru1 71.87(11)
C10 C11 Ru1 73.11(10)
C16 C11 Ru1 125.17(13)
C18 C17 C21 107.55(16)
C18 C17 C22 124.82(18)
C21 C17 C22 127.35(18)
C18 C17 Ru2 71.73(10)
C21 C17 Ru2 70.23(11)
C22 C17 Ru2 128.15(14)
C17 C18 C19 108.11(16)
C17 C18 C23 124.91(17)
C19 C18 C23 126.08(17)
C17 C18 Ru2 70.28(10)
C19 C18 Ru2 73.24(10)
C23 C18 Ru2 130.64(13)
C20 C19 C18 108.13(16)
C20 C19 C24 126.83(18)
C18 C19 C24 124.81(18)
C20 C19 Ru2 70.59(10)
C18 C19 Ru2 69.30(10)
C24 C19 Ru2 130.04(13)
C19 C20 C21 108.21(16)
C19 C20 C25 126.5(2)
C21 C20 C25 125.0(2)
C19 C20 Ru2 72.74(10)
C21 C20 Ru2 68.72(10)
C25 C20 Ru2 128.75(15)
C17 C21 C20 107.95(16)
C17 C21 C26 125.9(2)
C20 C21 C26 125.68(19)
C17 C21 Ru2 71.45(10)
C20 C21 Ru2 73.20(11)
C26 C21 Ru2 127.01(15)

loop_
_geom_bond_atom_site_label_1
_geom_bond_atom_site_label_2
_geom_bond_distance
Ru1 C11 2.1662(18)
Ru1 C3 2.1664(17)
Ru1 C2 2.1685(17)
Ru1 C7 2.194(2)
Ru1 C8 2.2145(18)
Ru1 C10 2.2272(17)
Ru1 C9 2.2628(17)
Ru1 Ru2 2.7367(2)
Ru2 C5 2.1614(18)
Ru2 C21 2.1775(18)
Ru2 C6 2.1860(17)
Ru2 C17 2.1938(19)
Ru2 C18 2.2129(17)
Ru2 C20 2.2371(18)
Ru2 C19 2.2651(17)
C1 O1 1.235(2)
C1 C6 1.468(3)
C1 C2 1.474(2)
C6 C5 1.433(2)
C5 C4 1.474(3)
C4 O2 1.234(2)
C4 C3 1.464(3)
C3 C2 1.428(2)
C7 C8 1.430(3)
C7 C11 1.432(3)
C7 C12 1.504(3)
C8 C9 1.439(3)
C8 C13 1.504(3)
C9 C10 1.421(3)
C9 C14 1.501(3)
C10 C11 1.444(3)
C10 C15 1.498(3)
C11 C16 1.505(3)
C17 C18 1.435(3)
C17 C21 1.435(3)
C17 C22 1.494(3)
C18 C19 1.439(2)
C18 C23 1.497(2)
C19 C20 1.417(3)
C19 C24 1.498(3)
C20 C21 1.441(3)
C20 C25 1.499(3)
C21 C26 1.504(3)

loop_
_geom_torsion_atom_site_label_1
_geom_torsion_atom_site_label_2
_geom_torsion_atom_site_label_3
_geom_torsion_atom_site_label_4
_geom_torsion
C11 Ru1 Ru2 C5 143.75(9)
C3 Ru1 Ru2 C5 -1.32(6)
C2 Ru1 Ru2 C5 37.21(7)
C7 Ru1 Ru2 C5 112.1(5)
C8 Ru1 Ru2 C5 -98.50(10)
C10 Ru1 Ru2 C5 -176.56(7)
C9 Ru1 Ru2 C5 -135.19(7)
C11 Ru1 Ru2 C21 -115.68(11)
C3 Ru1 Ru2 C21 99.25(10)
C2 Ru1 Ru2 C21 137.78(9)
C7 Ru1 Ru2 C21 -147.4(5)
C8 Ru1 Ru2 C21 2.07(12)
C10 Ru1 Ru2 C21 -76.00(10)
C9 Ru1 Ru2 C21 -34.63(10)
C11 Ru1 Ru2 C6 105.21(8)
C3 Ru1 Ru2 C6 -39.85(7)
C2 Ru1 Ru2 C6 -1.32(6)
C7 Ru1 Ru2 C6 73.5(5)
C8 Ru1 Ru2 C6 -137.03(10)
C10 Ru1 Ru2 C6 144.90(7)
C9 Ru1 Ru2 C6 -173.73(7)
C11 Ru1 Ru2 C17 -141.7(8)
C3 Ru1 Ru2 C17 73.2(8)
C2 Ru1 Ru2 C17 111.8(8)
C7 Ru1 Ru2 C17 -173.4(9)
C8 Ru1 Ru2 C17 -23.9(8)
C10 Ru1 Ru2 C17 -102.0(8)
C9 Ru1 Ru2 C17 -60.6(8)
C11 Ru1 Ru2 C18 0.54(11)
C3 Ru1 Ru2 C18 -144.53(9)
C2 Ru1 Ru2 C18 -106.00(9)
C7 Ru1 Ru2 C18 -31.2(5)
C8 Ru1 Ru2 C18 118.29(12)
C10 Ru1 Ru2 C18 40.22(10)
C9 Ru1 Ru2 C18 81.59(10)
C11 Ru1 Ru2 C20 -77.05(9)
C3 Ru1 Ru2 C20 137.89(8)
C2 Ru1 Ru2 C20 176.42(8)
C7 Ru1 Ru2 C20 -108.7(5)
C8 Ru1 Ru2 C20 40.71(11)
C10 Ru1 Ru2 C20 -37.36(8)
C9 Ru1 Ru2 C20 4.01(8)
C11 Ru1 Ru2 C19 -35.94(9)
C3 Ru1 Ru2 C19 178.99(7)
C2 Ru1 Ru2 C19 -142.48(7)
C7 Ru1 Ru2 C19 -67.6(5)
C8 Ru1 Ru2 C19 81.81(10)
C10 Ru1 Ru2 C19 3.75(8)
C9 Ru1 Ru2 C19 45.12(8)
O1 C1 C6 C5 161.43(17)
C2 C1 C6 C5 -16.6(2)
O1 C1 C6 Ru2 -121.00(16)
C2 C1 C6 Ru2 61.00(18)
C21 Ru2 C6 C5 -59.52(13)
C17 Ru2 C6 C5 -87.30(11)
C18 Ru2 C6 C5 -125.13(11)
C20 Ru2 C6 C5 -85.2(2)
C19 Ru2 C6 C5 -142.54(11)
Ru1 Ru2 C6 C5 89.41(10)
C5 Ru2 C6 C1 -115.67(17)
C21 Ru2 C6 C1 -175.18(11)
C17 Ru2 C6 C1 157.04(12)
C18 Ru2 C6 C1 119.21(12)
C20 Ru2 C6 C1 159.18(16)
C19 Ru2 C6 C1 101.80(14)
Ru1 Ru2 C6 C1 -26.26(11)
C1 C6 C5 C4 1.2(2)
Ru2 C6 C5 C4 -100.65(16)
C1 C6 C5 Ru2 101.84(15)
C21 Ru2 C5 C6 132.81(11)
C17 Ru2 C5 C6 94.97(11)
C18 Ru2 C5 C6 68.07(13)
C20 Ru2 C5 C6 148.04(11)
C19 Ru2 C5 C6 90.88(18)
Ru1 Ru2 C5 C6 -88.48(10)
C21 Ru2 C5 C4 -109.23(13)
C6 Ru2 C5 C4 117.96(18)
C17 Ru2 C5 C4 -147.07(13)
C18 Ru2 C5 C4 -173.97(12)
C20 Ru2 C5 C4 -94.00(15)
C19 Ru2 C5 C4 -151.16(15)
Ru1 Ru2 C5 C4 29.48(12)
C6 C5 C4 O2 -162.89(18)
Ru2 C5 C4 O2 117.83(17)
C6 C5 C4 C3 14.9(2)
Ru2 C5 C4 C3 -64.42(18)
O2 C4 C3 C2 162.32(17)
C5 C4 C3 C2 -15.4(2)
O2 C4 C3 Ru1 -118.85(17)
C5 C4 C3 Ru1 63.41(17)
C11 Ru1 C3 C2 -60.78(13)
C7 Ru1 C3 C2 -84.90(11)
C8 Ru1 C3 C2 -122.98(12)
C10 Ru1 C3 C2 -101.93(19)
C9 Ru1 C3 C2 -144.08(11)
Ru2 Ru1 C3 C2 89.75(10)
C11 Ru1 C3 C4 -177.69(11)
C2 Ru1 C3 C4 -116.92(16)
C7 Ru1 C3 C4 158.18(12)
C8 Ru1 C3 C4 120.10(13)
C10 Ru1 C3 C4 141.15(17)
C9 Ru1 C3 C4 99.01(13)
Ru2 Ru1 C3 C4 -27.17(11)
C4 C3 C2 C1 0.1(2)
Ru1 C3 C2 C1 -101.74(15)
C4 C3 C2 Ru1 101.80(16)
O1 C1 C2 C3 -161.96(17)
C6 C1 C2 C3 16.1(2)
O1 C1 C2 Ru1 119.38(16)
C6 C1 C2 Ru1 -62.57(18)
C11 Ru1 C2 C3 134.40(11)
C7 Ru1 C2 C3 97.61(11)
C8 Ru1 C2 C3 67.27(13)
C10 Ru1 C2 C3 144.93(11)
C9 Ru1 C2 C3 77.74(18)
Ru2 Ru1 C2 C3 -87.99(10)
C11 Ru1 C2 C1 -108.70(13)
C3 Ru1 C2 C1 116.90(18)
C7 Ru1 C2 C1 -145.50(13)
C8 Ru1 C2 C1 -175.84(12)
C10 Ru1 C2 C1 -98.17(15)
C9 Ru1 C2 C1 -165.37(13)
Ru2 Ru1 C2 C1 28.90(12)
C11 Ru1 C7 C8 117.96(15)
C3 Ru1 C7 C8 -93.69(11)
C2 Ru1 C7 C8 -131.99(11)
C10 Ru1 C7 C8 79.32(11)
C9 Ru1 C7 C8 37.74(11)
Ru2 Ru1 C7 C8 153.4(4)
C3 Ru1 C7 C11 148.35(11)
C2 Ru1 C7 C11 110.05(11)
C8 Ru1 C7 C11 -117.96(15)
C10 Ru1 C7 C11 -38.64(10)
C9 Ru1 C7 C11 -80.22(11)
Ru2 Ru1 C7 C11 35.4(5)
C11 Ru1 C7 C12 -119.3(2)
C3 Ru1 C7 C12 29.1(2)
C2 Ru1 C7 C12 -9.2(2)
C8 Ru1 C7 C12 122.8(2)
C10 Ru1 C7 C12 -157.9(2)
C9 Ru1 C7 C12 160.5(2)
Ru2 Ru1 C7 C12 -83.9(5)
C11 C7 C8 C9 -3.2(2)
C12 C7 C8 C9 173.03(19)
Ru1 C7 C8 C9 -63.92(13)
C11 C7 C8 C13 -177.31(19)
C12 C7 C8 C13 -1.1(3)
Ru1 C7 C8 C13 122.0(2)
C11 C7 C8 Ru1 60.70(13)
C12 C7 C8 Ru1 -123.0(2)
C11 Ru1 C8 C7 -37.62(10)
C3 Ru1 C8 C7 90.67(11)
C2 Ru1 C8 C7 55.37(12)
C10 Ru1 C8 C7 -80.72(11)
C9 Ru1 C8 C7 -116.64(16)
Ru2 Ru1 C8 C7 -175.20(8)
C11 Ru1 C8 C9 79.02(12)
C3 Ru1 C8 C9 -152.69(12)
C2 Ru1 C8 C9 172.01(11)
C7 Ru1 C8 C9 116.64(16)
C10 Ru1 C8 C9 35.92(11)
Ru2 Ru1 C8 C9 -58.56(15)
C11 Ru1 C8 C13 -157.5(2)
C3 Ru1 C8 C13 -29.2(2)
C2 Ru1 C8 C13 -64.5(2)
C7 Ru1 C8 C13 -119.9(2)
C10 Ru1 C8 C13 159.4(2)
C9 Ru1 C8 C13 123.5(3)
Ru2 Ru1 C8 C13 64.9(2)
C7 C8 C9 C10 2.5(2)
C13 C8 C9 C10 176.5(2)
Ru1 C8 C9 C10 -59.62(13)
C7 C8 C9 C14 -174.80(19)
C13 C8 C9 C14 -0.8(3)
Ru1 C8 C9 C14 123.1(2)
C7 C8 C9 Ru1 62.10(13)
C13 C8 C9 Ru1 -123.9(2)
C11 Ru1 C9 C10 38.06(11)
C3 Ru1 C9 C10 155.48(11)
C2 Ru1 C9 C10 103.87(17)
C7 Ru1 C9 C10 81.38(12)
C8 Ru1 C9 C10 119.51(17)
Ru2 Ru1 C9 C10 -92.60(11)
C11 Ru1 C9 C8 -81.45(13)
C3 Ru1 C9 C8 35.97(15)
C2 Ru1 C9 C8 -15.6(2)
C7 Ru1 C9 C8 -38.14(12)
C10 Ru1 C9 C8 -119.51(17)
Ru2 Ru1 C9 C8 147.89(10)
C11 Ru1 C9 C14 159.7(2)
C3 Ru1 C9 C14 -82.9(2)
C2 Ru1 C9 C14 -134.5(2)
C7 Ru1 C9 C14 -157.0(2)
C8 Ru1 C9 C14 -118.9(2)
C10 Ru1 C9 C14 121.6(2)
Ru2 Ru1 C9 C14 29.0(2)
C8 C9 C10 C11 -0.8(2)
C14 C9 C10 C11 176.43(19)
Ru1 C9 C10 C11 -59.94(12)
C8 C9 C10 C15 -176.06(18)
C14 C9 C10 C15 1.2(3)
Ru1 C9 C10 C15 124.79(19)
C8 C9 C10 Ru1 59.15(13)
C14 C9 C10 Ru1 -123.6(2)
C11 Ru1 C10 C9 -117.71(15)
C3 Ru1 C10 C9 -60.1(2)
C2 Ru1 C10 C9 -134.36(12)
C7 Ru1 C10 C9 -79.09(12)
C8 Ru1 C10 C9 -36.47(12)
Ru2 Ru1 C10 C9 107.05(11)
C3 Ru1 C10 C11 57.6(2)
C2 Ru1 C10 C11 -16.65(15)
C7 Ru1 C10 C11 38.62(11)
C8 Ru1 C10 C11 81.24(12)
C9 Ru1 C10 C11 117.71(15)
Ru2 Ru1 C10 C11 -135.24(9)
C11 Ru1 C10 C15 118.1(2)
C3 Ru1 C10 C15 175.75(18)
C2 Ru1 C10 C15 101.47(19)
C7 Ru1 C10 C15 156.7(2)
C8 Ru1 C10 C15 -160.6(2)
C9 Ru1 C10 C15 -124.2(2)
Ru2 Ru1 C10 C15 -17.11(19)
C8 C7 C11 C10 2.7(2)
C12 C7 C11 C10 -173.59(18)
Ru1 C7 C11 C10 64.76(12)
C8 C7 C11 C16 177.26(18)
C12 C7 C11 C16 0.9(3)
Ru1 C7 C11 C16 -120.73(19)
C8 C7 C11 Ru1 -62.02(13)
C12 C7 C11 Ru1 121.65(19)
C9 C10 C11 C7 -1.2(2)
C15 C10 C11 C7 174.21(17)
Ru1 C10 C11 C7 -63.95(12)
C9 C10 C11 C16 -175.67(18)
C15 C10 C11 C16 -0.3(3)
Ru1 C10 C11 C16 121.59(19)
C9 C10 C11 Ru1 62.74(12)
C15 C10 C11 Ru1 -121.85(18)
C3 Ru1 C11 C7 -40.96(14)
C2 Ru1 C11 C7 -74.89(12)
C8 Ru1 C11 C7 37.15(11)
C10 Ru1 C11 C7 115.85(15)
C9 Ru1 C11 C7 79.23(12)
Ru2 Ru1 C11 C7 -175.09(8)
C3 Ru1 C11 C10 -156.81(10)
C2 Ru1 C11 C10 169.27(10)
C7 Ru1 C11 C10 -115.85(15)
C8 Ru1 C11 C10 -78.70(11)
C9 Ru1 C11 C10 -36.62(10)
Ru2 Ru1 C11 C10 69.06(12)
C3 Ru1 C11 C16 80.27(18)
C2 Ru1 C11 C16 46.35(17)
C7 Ru1 C11 C16 121.2(2)
C8 Ru1 C11 C16 158.38(19)
C10 Ru1 C11 C16 -122.9(2)
C9 Ru1 C11 C16 -159.54(19)
Ru2 Ru1 C11 C16 -53.86(19)
C5 Ru2 C17 C18 -140.50(11)
C21 Ru2 C17 C18 117.14(16)
C6 Ru2 C17 C18 -102.05(11)
C20 Ru2 C17 C18 78.86(11)
C19 Ru2 C17 C18 37.54(10)
Ru1 Ru2 C17 C18 145.1(7)
C5 Ru2 C17 C21 102.36(12)
C6 Ru2 C17 C21 140.82(12)
C18 Ru2 C17 C21 -117.14(16)
C20 Ru2 C17 C21 -38.28(11)
C19 Ru2 C17 C21 -79.60(12)
Ru1 Ru2 C17 C21 28.0(8)
C5 Ru2 C17 C22 -20.15(18)
C21 Ru2 C17 C22 -122.5(2)
C6 Ru2 C17 C22 18.31(18)
C18 Ru2 C17 C22 120.4(2)
C20 Ru2 C17 C22 -160.8(2)
C19 Ru2 C17 C22 157.9(2)
Ru1 Ru2 C17 C22 -94.6(8)
C21 C17 C18 C19 -2.5(2)
C22 C17 C18 C19 171.83(18)
Ru2 C17 C18 C19 -63.93(12)
C21 C17 C18 C23 -172.14(17)
C22 C17 C18 C23 2.2(3)
Ru2 C17 C18 C23 126.42(18)
C21 C17 C18 Ru2 61.44(13)
C22 C17 C18 Ru2 -124.24(19)
C5 Ru2 C18 C17 47.27(13)
C21 Ru2 C18 C17 -38.02(11)
C6 Ru2 C18 C17 83.29(11)
C20 Ru2 C18 C17 -80.91(12)
C19 Ru2 C18 C17 -116.92(15)
Ru1 Ru2 C18 C17 -176.45(8)
C5 Ru2 C18 C19 164.19(10)
C21 Ru2 C18 C19 78.91(12)
C6 Ru2 C18 C19 -159.79(11)
C17 Ru2 C18 C19 116.92(15)
C20 Ru2 C18 C19 36.02(11)
Ru1 Ru2 C18 C19 -59.52(13)
C5 Ru2 C18 C23 -72.30(19)
C21 Ru2 C18 C23 -157.6(2)
C6 Ru2 C18 C23 -36.28(19)
C17 Ru2 C18 C23 -119.6(2)
C20 Ru2 C18 C23 159.5(2)
C19 Ru2 C18 C23 123.5(2)
Ru1 Ru2 C18 C23 64.0(2)
C17 C18 C19 C20 1.9(2)
C23 C18 C19 C20 171.35(18)
Ru2 C18 C19 C20 -60.16(12)
C17 C18 C19 C24 -172.89(17)
C23 C18 C19 C24 -3.4(3)
Ru2 C18 C19 C24 125.09(18)
C17 C18 C19 Ru2 62.02(12)
C23 C18 C19 Ru2 -128.48(19)
C5 Ru2 C19 C20 85.57(19)
C21 Ru2 C19 C20 37.69(12)
C6 Ru2 C19 C20 147.93(12)
C17 Ru2 C19 C20 80.98(12)
C18 Ru2 C19 C20 119.06(16)
Ru1 Ru2 C19 C20 -95.15(11)
C5 Ru2 C19 C18 -33.5(2)
C21 Ru2 C19 C18 -81.38(12)
C6 Ru2 C19 C18 28.87(15)
C17 Ru2 C19 C18 -38.08(10)
C20 Ru2 C19 C18 -119.06(16)
Ru1 Ru2 C19 C18 145.78(9)
C5 Ru2 C19 C24 -152.15(18)
C21 Ru2 C19 C24 160.0(2)
C6 Ru2 C19 C24 -89.8(2)
C17 Ru2 C19 C24 -156.7(2)
C18 Ru2 C19 C24 -118.7(2)
C20 Ru2 C19 C24 122.3(2)
Ru1 Ru2 C19 C24 27.1(2)
C18 C19 C20 C21 -0.5(2)
C24 C19 C20 C21 174.12(18)
Ru2 C19 C20 C21 -59.85(13)
C18 C19 C20 C25 -174.8(2)
C24 C19 C20 C25 -0.2(3)
Ru2 C19 C20 C25 125.8(2)
C18 C19 C20 Ru2 59.36(12)
C24 C19 C20 Ru2 -126.03(19)
C5 Ru2 C20 C19 -143.06(11)
C21 Ru2 C20 C19 -118.18(16)
C6 Ru2 C20 C19 -82.0(2)
C17 Ru2 C20 C19 -79.65(12)
C18 Ru2 C20 C19 -36.78(11)
Ru1 Ru2 C20 C19 103.96(10)
C5 Ru2 C20 C21 -24.88(15)
C6 Ru2 C20 C21 36.1(2)
C17 Ru2 C20 C21 38.53(11)
C18 Ru2 C20 C21 81.39(12)
C19 Ru2 C20 C21 118.18(16)
Ru1 Ru2 C20 C21 -137.86(10)
C5 Ru2 C20 C25 93.6(2)
C21 Ru2 C20 C25 118.5(3)
C6 Ru2 C20 C25 154.6(2)
C17 Ru2 C20 C25 157.0(2)
C18 Ru2 C20 C25 -160.1(2)
C19 Ru2 C20 C25 -123.3(3)
Ru1 Ru2 C20 C25 -19.4(2)
C18 C17 C21 C20 2.2(2)
C22 C17 C21 C20 -171.95(19)
Ru2 C17 C21 C20 64.59(13)
C18 C17 C21 C26 174.84(19)
C22 C17 C21 C26 0.7(3)
Ru2 C17 C21 C26 -122.8(2)
C18 C17 C21 Ru2 -62.41(13)
C22 C17 C21 Ru2 123.5(2)
C19 C20 C21 C17 -1.1(2)
C25 C20 C21 C17 173.37(19)
Ru2 C20 C21 C17 -63.45(13)
C19 C20 C21 C26 -173.73(19)
C25 C20 C21 C26 0.7(3)
Ru2 C20 C21 C26 123.9(2)
C19 C20 C21 Ru2 62.39(13)
C25 C20 C21 Ru2 -123.2(2)
C5 Ru2 C21 C17 -81.43(11)
C6 Ru2 C21 C17 -48.53(13)
C18 Ru2 C21 C17 37.69(10)
C20 Ru2 C21 C17 116.16(16)
C19 Ru2 C21 C17 79.85(11)
Ru1 Ru2 C21 C17 -177.48(8)
C5 Ru2 C21 C20 162.42(11)
C6 Ru2 C21 C20 -164.68(10)
C17 Ru2 C21 C20 -116.16(16)
C18 Ru2 C21 C20 -78.46(11)
C19 Ru2 C21 C20 -36.30(10)
Ru1 Ru2 C21 C20 66.37(13)
C5 Ru2 C21 C26 40.0(2)
C6 Ru2 C21 C26 72.9(2)
C17 Ru2 C21 C26 121.5(3)
C18 Ru2 C21 C26 159.2(2)
C20 Ru2 C21 C26 -122.4(2)
C19 Ru2 C21 C26 -158.7(2)
Ru1 Ru2 C21 C26 -56.0(2)
